data_4331752
loop_
_publ_author_name
'Krempner, C.'
'K\"ockerling, M.'
'Reinke, H.'
'Weichert, K.'

_publ_section_title
;
 Trisilane-1,3-diolato Complexes of Ti and Zr:&#x00A0; Syntheses and X-ray
 Crystal Structures&#x2020;
;
_journal_issue 8
_journal_name_full 'Inorganic Chemistry'
_journal_page_first 3203
_journal_page_last 3211
_journal_paper_doi 10.1021/ic0514997
_journal_volume 45
_journal_year 2006
_chemical_formula_sum 'C14 H42 Cl2 O2 Si7 Ti'
_chemical_formula_weight 557.91
_chemical_melting_point 406
_chemical_name_systematic
; 
 \h^2^-[1,1,1,3,3,5,5,5-Octamethyl-2,4-bis(trimethylsilyl)pentasilane-
2,4-diolato]-\h^1^-dichloro-titanium 
;
_space_group_IT_number 4
_symmetry_cell_setting monoclinic
_symmetry_space_group_name_Hall 'P 2yb'
_symmetry_space_group_name_H-M 'P 1 21 1'
_atom_sites_solution_hydrogens geom
_atom_sites_solution_primary direct
_atom_sites_solution_secondary difmap
_audit_creation_method SHELXL-97
_cell_angle_alpha 90.00
_cell_angle_beta 101.2210(10)
_cell_angle_gamma 90.00
_cell_formula_units_Z 2
_cell_length_a 9.3300(2)
_cell_length_b 17.7010(4)
_cell_length_c 9.9319(2)
_cell_measurement_reflns_used 9207
_cell_measurement_temperature 173(2)
_cell_measurement_theta_max 37.45
_cell_measurement_theta_min 2.97
_cell_volume 1608.90(6)
_computing_cell_refinement 'Bruker SMART'
_computing_data_collection 'Bruker SMART'
_computing_data_reduction 'Bruker SAINT'
_computing_molecular_graphics 'Bruker SHELXTL'
_computing_publication_material 'Bruker SHELXTL'
_computing_structure_refinement 'Bruker SHELXTL'
_computing_structure_solution 'Bruker SHELXTL'
_diffrn_ambient_temperature 173(2)
_diffrn_measured_fraction_theta_full 0.999
_diffrn_measured_fraction_theta_max 0.999
_diffrn_measurement_device_type 'Bruker X8Apex CCD'
_diffrn_measurement_method 'phi and omega scans'
_diffrn_radiation_monochromator graphite
_diffrn_radiation_source 'fine-focus sealed tube'
_diffrn_radiation_type MoK\a
_diffrn_radiation_wavelength 0.71073
_diffrn_reflns_av_R_equivalents 0.0253
_diffrn_reflns_av_sigmaI/netI 0.0261
_diffrn_reflns_limit_h_max 16
_diffrn_reflns_limit_h_min -16
_diffrn_reflns_limit_k_max 32
_diffrn_reflns_limit_k_min -32
_diffrn_reflns_limit_l_max 16
_diffrn_reflns_limit_l_min -17
_diffrn_reflns_number 85555
_diffrn_reflns_theta_full 40.00
_diffrn_reflns_theta_max 40.00
_diffrn_reflns_theta_min 3.11
_exptl_absorpt_coefficient_mu 0.701
_exptl_absorpt_correction_T_max 0.8443
_exptl_absorpt_correction_T_min 0.6991
_exptl_absorpt_correction_type multi-scan
_exptl_crystal_colour colourless
_exptl_crystal_density_diffrn 1.152
_exptl_crystal_description prism
_exptl_crystal_F_000 592
_exptl_crystal_size_max 0.55
_exptl_crystal_size_mid 0.40
_exptl_crystal_size_min 0.25
_refine_diff_density_max 0.550
_refine_diff_density_min -0.240
_refine_diff_density_rms 0.055
_refine_ls_abs_structure_details 'Flack H D (1983), Acta Cryst. A39, 876-881'
_refine_ls_abs_structure_Flack 0.004(8)
_refine_ls_extinction_method none
_refine_ls_goodness_of_fit_ref 1.037
_refine_ls_hydrogen_treatment constr
_refine_ls_matrix_type full
_refine_ls_number_parameters 249
_refine_ls_number_reflns 19735
_refine_ls_number_restraints 1
_refine_ls_restrained_S_all 1.037
_refine_ls_R_factor_all 0.0370
_refine_ls_R_factor_gt 0.0271
_refine_ls_shift/su_max 0.002
_refine_ls_shift/su_mean 0.000
_refine_ls_structure_factor_coef Fsqd
_refine_ls_weighting_details 'calc w=1/[\s^2^(Fo^2^)+(0.0395P)^2^+0.0089P] where P=(Fo^2^+2Fc^2^)/3'
_refine_ls_weighting_scheme calc
_refine_ls_wR_factor_gt 0.0663
_refine_ls_wR_factor_ref 0.0697
_reflns_number_gt 16599
_reflns_number_total 19735
_reflns_threshold_expression >2sigma(I)
_cod_data_source_file ic0514997sup1.cif
_cod_data_source_block w40(7)
_cod_depositor_comments
;
The following automatic conversions were performed:

'_symmetry_cell_setting' value 'Monoclinic' changed to 'monoclinic'
according to /home/saulius/struct/CIF-dictionaries/cif_core.dic
dictionary named 'cif_core.dic' version 2.4.2 from 2011-04-26.

Automatic conversion script
Id: cif_fix_values 1891 2012-01-12 08:04:46Z andrius 
;
_cod_original_sg_symbol_H-M 'P2(1)   '
_cod_database_code 4331752

loop_
_symmetry_equiv_pos_as_xyz
'x, y, z'
'-x, y+1/2, -z'

loop_
_atom_site_label
_atom_site_type_symbol
_atom_site_fract_x
_atom_site_fract_y
_atom_site_fract_z
_atom_site_U_iso_or_equiv
_atom_site_adp_type
_atom_site_occupancy
_atom_site_symmetry_multiplicity
_atom_site_calc_flag
_atom_site_refinement_flags
Ti1 Ti 0.355270(16) 0.270374(8) 0.585705(15) 0.02576(3) Uani 1 1 d .
Cl1 Cl 0.59749(3) 0.26316(3) 0.61183(4) 0.05644(8) Uani 1 1 d .
Cl2 Cl 0.25646(4) 0.360445(15) 0.43842(4) 0.05123(7) Uani 1 1 d .
Si1 Si 0.47116(3) 0.23297(2) 1.04705(3) 0.03817(6) Uani 1 1 d .
Si2 Si 0.25358(2) 0.245604(13) 0.88244(2) 0.02486(4) Uani 1 1 d .
Si3 Si 0.13603(2) 0.129984(12) 0.80343(2) 0.02442(4) Uani 1 1 d .
Si4 Si 0.17850(2) 0.108297(11) 0.57763(2) 0.02102(4) Uani 1 1 d .
Si5 Si 0.33047(3) 0.003556(13) 0.56409(3) 0.03006(5) Uani 1 1 d .
Si6 Si 0.09494(3) 0.337957(14) 0.94214(3) 0.03131(5) Uani 1 1 d .
Si7 Si -0.03517(2) 0.117370(14) 0.40707(2) 0.02738(4) Uani 1 1 d .
O1 O 0.31092(8) 0.28608(4) 0.74617(7) 0.03555(14) Uani 1 1 d .
O2 O 0.27797(7) 0.18278(3) 0.53522(6) 0.02616(10) Uani 1 1 d .
C1 C 0.57202(18) 0.32466(14) 1.0461(3) 0.0855(6) Uani 1 1 d .
H1A H 0.6597 0.3240 1.1189 0.128 Uiso 1 1 calc R
H1B H 0.5086 0.3665 1.0621 0.128 Uiso 1 1 calc R
H1C H 0.6005 0.3314 0.9570 0.128 Uiso 1 1 calc R
C2 C 0.42679(18) 0.21541(16) 1.21881(14) 0.0753(6) Uani 1 1 d .
H2A H 0.3661 0.1700 1.2151 0.113 Uiso 1 1 calc R
H2B H 0.3735 0.2588 1.2456 0.113 Uiso 1 1 calc R
H2C H 0.5174 0.2082 1.2863 0.113 Uiso 1 1 calc R
C3 C 0.59247(15) 0.15839(12) 1.0013(2) 0.0733(6) Uani 1 1 d .
H3A H 0.6897 0.1631 1.0595 0.110 Uiso 1 1 calc R
H3B H 0.6002 0.1639 0.9048 0.110 Uiso 1 1 calc R
H3C H 0.5517 0.1086 1.0153 0.110 Uiso 1 1 calc R
C4 C 0.21055(15) 0.04996(7) 0.92305(12) 0.0450(2) Uani 1 1 d .
H4A H 0.1914 0.0603 1.0149 0.067 Uiso 1 1 calc R
H4B H 0.3161 0.0455 0.9278 0.067 Uiso 1 1 calc R
H4C H 0.1627 0.0026 0.8884 0.067 Uiso 1 1 calc R
C5 C -0.06651(11) 0.13424(7) 0.80178(12) 0.0390(2) Uani 1 1 d .
H5A H -0.1118 0.0860 0.7686 0.058 Uiso 1 1 calc R
H5B H -0.1105 0.1751 0.7409 0.058 Uiso 1 1 calc R
H5C H -0.0824 0.1438 0.8950 0.058 Uiso 1 1 calc R
C6 C 0.50553(14) 0.01711(10) 0.69175(14) 0.0562(4) Uani 1 1 d .
H6A H 0.5749 -0.0227 0.6795 0.084 Uiso 1 1 calc R
H6B H 0.4858 0.0145 0.7850 0.084 Uiso 1 1 calc R
H6C H 0.5472 0.0666 0.6773 0.084 Uiso 1 1 calc R
C7 C 0.37832(13) 0.00017(7) 0.38989(12) 0.0427(2) Uani 1 1 d .
H7A H 0.4468 -0.0414 0.3862 0.064 Uiso 1 1 calc R
H7B H 0.4239 0.0480 0.3717 0.064 Uiso 1 1 calc R
H7C H 0.2894 -0.0079 0.3205 0.064 Uiso 1 1 calc R
C8 C 0.2332(2) -0.08452(6) 0.59916(16) 0.0574(4) Uani 1 1 d .
H8A H 0.1394 -0.0879 0.5348 0.086 Uiso 1 1 calc R
H8B H 0.2160 -0.0832 0.6934 0.086 Uiso 1 1 calc R
H8C H 0.2932 -0.1286 0.5877 0.086 Uiso 1 1 calc R
C9 C 0.00433(19) 0.30313(10) 1.08293(18) 0.0604(4) Uani 1 1 d .
H9A H -0.0487 0.3448 1.1161 0.091 Uiso 1 1 calc R
H9B H 0.0786 0.2838 1.1586 0.091 Uiso 1 1 calc R
H9C H -0.0643 0.2626 1.0477 0.091 Uiso 1 1 calc R
C10 C 0.19987(17) 0.42586(8) 1.0017(2) 0.0597(4) Uani 1 1 d .
H10A H 0.2595 0.4403 0.9348 0.090 Uiso 1 1 calc R
H10B H 0.2635 0.4165 1.0910 0.090 Uiso 1 1 calc R
H10C H 0.1316 0.4668 1.0105 0.090 Uiso 1 1 calc R
C11 C -0.04251(19) 0.36083(9) 0.78468(19) 0.0658(4) Uani 1 1 d .
H11A H -0.1078 0.4007 0.8056 0.099 Uiso 1 1 calc R
H11B H -0.0997 0.3155 0.7532 0.099 Uiso 1 1 calc R
H11C H 0.0078 0.3783 0.7125 0.099 Uiso 1 1 calc R
C12 C 0.01669(13) 0.09888(7) 0.23648(11) 0.0417(2) Uani 1 1 d .
H12A H 0.0491 0.0464 0.2329 0.063 Uiso 1 1 calc R
H12B H 0.0962 0.1329 0.2248 0.063 Uiso 1 1 calc R
H12C H -0.0681 0.1077 0.1628 0.063 Uiso 1 1 calc R
C13 C -0.10245(12) 0.21731(7) 0.40870(12) 0.0415(2) Uani 1 1 d .
H13A H -0.1845 0.2249 0.3317 0.062 Uiso 1 1 calc R
H13B H -0.0232 0.2522 0.4000 0.062 Uiso 1 1 calc R
H13C H -0.1348 0.2270 0.4952 0.062 Uiso 1 1 calc R
C14 C -0.18149(17) 0.04987(11) 0.43078(18) 0.0646(4) Uani 1 1 d .
H14A H -0.2174 0.0630 0.5142 0.097 Uiso 1 1 calc R
H14B H -0.1419 -0.0016 0.4393 0.097 Uiso 1 1 calc R
H14C H -0.2622 0.0526 0.3514 0.097 Uiso 1 1 calc R

loop_
_atom_site_aniso_label
_atom_site_aniso_U_11
_atom_site_aniso_U_22
_atom_site_aniso_U_33
_atom_site_aniso_U_23
_atom_site_aniso_U_13
_atom_site_aniso_U_12
Ti1 0.02717(6) 0.02681(6) 0.02515(6) -0.00244(5) 0.00967(4) -0.00801(5)
Cl1 0.02742(10) 0.0840(2) 0.05921(17) -0.00053(16) 0.01171(10) -0.01252(12)
Cl2 0.0730(2) 0.03068(10) 0.05017(15) 0.00956(10) 0.01244(14) 0.00065(11)
Si1 0.02311(9) 0.05763(17) 0.03118(12) -0.01437(12) -0.00114(8) 0.00514(10)
Si2 0.02117(8) 0.03272(10) 0.02063(8) -0.00493(7) 0.00390(6) -0.00117(7)
Si3 0.02533(9) 0.02676(9) 0.02239(9) 0.00173(7) 0.00767(7) -0.00060(7)
Si4 0.02195(8) 0.01966(8) 0.02153(8) -0.00015(6) 0.00440(6) 0.00032(6)
Si5 0.03708(11) 0.02412(9) 0.02825(10) -0.00256(8) 0.00451(9) 0.00802(8)
Si6 0.02800(10) 0.03029(11) 0.03398(12) -0.00400(9) 0.00191(8) 0.00365(8)
Si7 0.02345(9) 0.03040(10) 0.02714(10) 0.00145(8) 0.00207(7) -0.00143(7)
O1 0.0426(4) 0.0379(3) 0.0291(3) -0.0090(2) 0.0144(3) -0.0147(3)
O2 0.0302(3) 0.0239(2) 0.0262(3) -0.00175(19) 0.0101(2) -0.00400(19)
C1 0.0407(7) 0.0901(13) 0.1140(17) -0.0200(12) -0.0135(8) -0.0208(8)
C2 0.0518(7) 0.1422(19) 0.0294(5) 0.0039(8) 0.0013(5) 0.0137(9)
C3 0.0356(5) 0.0992(13) 0.0784(11) -0.0374(10) -0.0051(6) 0.0258(7)
C4 0.0610(7) 0.0432(5) 0.0337(5) 0.0133(4) 0.0164(5) 0.0107(5)
C5 0.0295(4) 0.0494(5) 0.0412(5) -0.0026(4) 0.0147(3) -0.0065(4)
C6 0.0427(6) 0.0762(9) 0.0446(6) -0.0158(6) -0.0042(5) 0.0281(6)
C7 0.0464(5) 0.0484(5) 0.0355(5) -0.0052(4) 0.0133(4) 0.0110(4)
C8 0.0997(11) 0.0249(4) 0.0509(7) 0.0012(4) 0.0227(7) -0.0027(5)
C9 0.0606(8) 0.0658(9) 0.0654(9) -0.0037(7) 0.0385(7) 0.0096(7)
C10 0.0529(7) 0.0412(6) 0.0789(10) -0.0204(6) -0.0022(7) -0.0032(5)
C11 0.0607(8) 0.0463(6) 0.0733(10) 0.0041(6) -0.0294(7) 0.0093(6)
C12 0.0463(5) 0.0488(6) 0.0280(4) -0.0053(4) 0.0021(4) 0.0093(4)
C13 0.0393(5) 0.0432(5) 0.0424(5) 0.0045(4) 0.0093(4) 0.0176(4)
C14 0.0480(7) 0.0749(10) 0.0678(9) 0.0095(8) 0.0036(6) -0.0328(7)

loop_
_atom_type_symbol
_atom_type_description
_atom_type_scat_dispersion_real
_atom_type_scat_dispersion_imag
_atom_type_scat_source
C C 0.0033 0.0016 'International Tables Vol C Tables 4.2.6.8 and 6.1.1.4'
H H 0.0000 0.0000 'International Tables Vol C Tables 4.2.6.8 and 6.1.1.4'
O O 0.0106 0.0060 'International Tables Vol C Tables 4.2.6.8 and 6.1.1.4'
Si Si 0.0817 0.0704 'International Tables Vol C Tables 4.2.6.8 and 6.1.1.4'
Cl Cl 0.1484 0.1585 'International Tables Vol C Tables 4.2.6.8 and 6.1.1.4'
Ti Ti 0.2776 0.4457 'International Tables Vol C Tables 4.2.6.8 and 6.1.1.4'

loop_
_geom_angle_atom_site_label_1
_geom_angle_atom_site_label_2
_geom_angle_atom_site_label_3
_geom_angle
O2 Ti1 O1 104.25(3)
O2 Ti1 Cl1 109.65(2)
O1 Ti1 Cl1 108.55(3)
O2 Ti1 Cl2 110.56(2)
O1 Ti1 Cl2 110.05(3)
Cl1 Ti1 Cl2 113.364(15)
C3 Si1 C2 111.22(11)
C3 Si1 C1 106.51(10)
C2 Si1 C1 110.52(12)
C3 Si1 Si2 112.48(5)
C2 Si1 Si2 109.70(5)
C1 Si1 Si2 106.24(7)
O1 Si2 Si1 103.26(3)
O1 Si2 Si6 102.56(3)
Si1 Si2 Si6 112.932(13)
O1 Si2 Si3 107.14(2)
Si1 Si2 Si3 115.238(14)
Si6 Si2 Si3 114.043(12)
C5 Si3 C4 106.27(6)
C5 Si3 Si2 111.38(4)
C4 Si3 Si2 110.31(5)
C5 Si3 Si4 110.34(4)
C4 Si3 Si4 111.24(4)
Si2 Si3 Si4 107.354(10)
O2 Si4 Si5 103.36(2)
O2 Si4 Si7 101.18(2)
Si5 Si4 Si7 116.570(12)
O2 Si4 Si3 107.75(2)
Si5 Si4 Si3 113.138(12)
Si7 Si4 Si3 113.150(11)
C7 Si5 C8 110.94(6)
C7 Si5 C6 107.21(6)
C8 Si5 C6 111.76(8)
C7 Si5 Si4 109.45(4)
C8 Si5 Si4 109.04(5)
C6 Si5 Si4 108.37(4)
C11 Si6 C10 108.47(8)
C11 Si6 C9 111.16(9)
C10 Si6 C9 108.78(9)
C11 Si6 Si2 107.62(6)
C10 Si6 Si2 109.91(5)
C9 Si6 Si2 110.86(5)
C14 Si7 C13 110.40(8)
C14 Si7 C12 109.02(7)
C13 Si7 C12 108.48(5)
C14 Si7 Si4 113.80(5)
C13 Si7 Si4 107.18(4)
C12 Si7 Si4 107.82(4)
Si2 O1 Ti1 145.48(5)
Si4 O2 Ti1 145.97(4)
Si1 C1 H1A 109.5
Si1 C1 H1B 109.5
H1A C1 H1B 109.5
Si1 C1 H1C 109.5
H1A C1 H1C 109.5
H1B C1 H1C 109.5
Si1 C2 H2A 109.5
Si1 C2 H2B 109.5
H2A C2 H2B 109.5
Si1 C2 H2C 109.5
H2A C2 H2C 109.5
H2B C2 H2C 109.5
Si1 C3 H3A 109.5
Si1 C3 H3B 109.5
H3A C3 H3B 109.5
Si1 C3 H3C 109.5
H3A C3 H3C 109.5
H3B C3 H3C 109.5
Si3 C4 H4A 109.5
Si3 C4 H4B 109.5
H4A C4 H4B 109.5
Si3 C4 H4C 109.5
H4A C4 H4C 109.5
H4B C4 H4C 109.5
Si3 C5 H5A 109.5
Si3 C5 H5B 109.5
H5A C5 H5B 109.5
Si3 C5 H5C 109.5
H5A C5 H5C 109.5
H5B C5 H5C 109.5
Si5 C6 H6A 109.5
Si5 C6 H6B 109.5
H6A C6 H6B 109.5
Si5 C6 H6C 109.5
H6A C6 H6C 109.5
H6B C6 H6C 109.5
Si5 C7 H7A 109.5
Si5 C7 H7B 109.5
H7A C7 H7B 109.5
Si5 C7 H7C 109.5
H7A C7 H7C 109.5
H7B C7 H7C 109.5
Si5 C8 H8A 109.5
Si5 C8 H8B 109.5
H8A C8 H8B 109.5
Si5 C8 H8C 109.5
H8A C8 H8C 109.5
H8B C8 H8C 109.5
Si6 C9 H9A 109.5
Si6 C9 H9B 109.5
H9A C9 H9B 109.5
Si6 C9 H9C 109.5
H9A C9 H9C 109.5
H9B C9 H9C 109.5
Si6 C10 H10A 109.5
Si6 C10 H10B 109.5
H10A C10 H10B 109.5
Si6 C10 H10C 109.5
H10A C10 H10C 109.5
H10B C10 H10C 109.5
Si6 C11 H11A 109.5
Si6 C11 H11B 109.5
H11A C11 H11B 109.5
Si6 C11 H11C 109.5
H11A C11 H11C 109.5
H11B C11 H11C 109.5
Si7 C12 H12A 109.5
Si7 C12 H12B 109.5
H12A C12 H12B 109.5
Si7 C12 H12C 109.5
H12A C12 H12C 109.5
H12B C12 H12C 109.5
Si7 C13 H13A 109.5
Si7 C13 H13B 109.5
H13A C13 H13B 109.5
Si7 C13 H13C 109.5
H13A C13 H13C 109.5
H13B C13 H13C 109.5
Si7 C14 H14A 109.5
Si7 C14 H14B 109.5
H14A C14 H14B 109.5
Si7 C14 H14C 109.5
H14A C14 H14C 109.5
H14B C14 H14C 109.5

loop_
_geom_bond_atom_site_label_1
_geom_bond_atom_site_label_2
_geom_bond_distance
Ti1 O2 1.7422(6)
Ti1 O1 1.7451(7)
Ti1 Cl1 2.2277(3)
Ti1 Cl2 2.2376(3)
Si1 C3 1.8523(14)
Si1 C2 1.8582(16)
Si1 C1 1.877(2)
Si1 Si2 2.3563(3)
Si2 O1 1.7068(7)
Si2 Si6 2.3572(3)
Si2 Si3 2.3816(3)
Si3 C5 1.8881(10)
Si3 C4 1.8920(11)
Si3 Si4 2.3831(3)
Si4 O2 1.7114(6)
Si4 Si5 2.3538(3)
Si4 Si7 2.3570(3)
Si5 C7 1.8700(11)
Si5 C8 1.8706(13)
Si5 C6 1.8780(13)
Si6 C11 1.8638(14)
Si6 C10 1.8720(13)
Si6 C9 1.8735(15)
Si7 C14 1.8632(13)
Si7 C13 1.8782(11)
Si7 C12 1.8791(11)
C1 H1A 0.9800
C1 H1B 0.9800
C1 H1C 0.9800
C2 H2A 0.9800
C2 H2B 0.9800
C2 H2C 0.9800
C3 H3A 0.9800
C3 H3B 0.9800
C3 H3C 0.9800
C4 H4A 0.9800
C4 H4B 0.9800
C4 H4C 0.9800
C5 H5A 0.9800
C5 H5B 0.9800
C5 H5C 0.9800
C6 H6A 0.9800
C6 H6B 0.9800
C6 H6C 0.9800
C7 H7A 0.9800
C7 H7B 0.9800
C7 H7C 0.9800
C8 H8A 0.9800
C8 H8B 0.9800
C8 H8C 0.9800
C9 H9A 0.9800
C9 H9B 0.9800
C9 H9C 0.9800
C10 H10A 0.9800
C10 H10B 0.9800
C10 H10C 0.9800
C11 H11A 0.9800
C11 H11B 0.9800
C11 H11C 0.9800
C12 H12A 0.9800
C12 H12B 0.9800
C12 H12C 0.9800
C13 H13A 0.9800
C13 H13B 0.9800
C13 H13C 0.9800
C14 H14A 0.9800
C14 H14B 0.9800
C14 H14C 0.9800

loop_
_geom_torsion_atom_site_label_1
_geom_torsion_atom_site_label_2
_geom_torsion_atom_site_label_3
_geom_torsion_atom_site_label_4
_geom_torsion
C3 Si1 Si2 O1 -71.60(9)
C2 Si1 Si2 O1 164.05(10)
C1 Si1 Si2 O1 44.57(9)
C3 Si1 Si2 Si6 178.39(8)
C2 Si1 Si2 Si6 54.04(9)
C1 Si1 Si2 Si6 -65.44(9)
C3 Si1 Si2 Si3 44.88(9)
C2 Si1 Si2 Si3 -79.48(9)
C1 Si1 Si2 Si3 161.05(9)
O1 Si2 Si3 C5 -112.22(5)
Si1 Si2 Si3 C5 133.52(4)
Si6 Si2 Si3 C5 0.53(4)
O1 Si2 Si3 C4 130.02(5)
Si1 Si2 Si3 C4 15.77(4)
Si6 Si2 Si3 C4 -117.23(4)
O1 Si2 Si3 Si4 8.67(3)
Si1 Si2 Si3 Si4 -105.582(14)
Si6 Si2 Si3 Si4 121.420(14)
C5 Si3 Si4 O2 120.33(5)
C4 Si3 Si4 O2 -121.98(5)
Si2 Si3 Si4 O2 -1.22(3)
C5 Si3 Si4 Si5 -126.05(4)
C4 Si3 Si4 Si5 -8.36(5)
Si2 Si3 Si4 Si5 112.409(14)
C5 Si3 Si4 Si7 9.33(4)
C4 Si3 Si4 Si7 127.02(5)
Si2 Si3 Si4 Si7 -112.217(13)
O2 Si4 Si5 C7 -55.58(5)
Si7 Si4 Si5 C7 54.40(5)
Si3 Si4 Si5 C7 -171.84(5)
O2 Si4 Si5 C8 -177.11(6)
Si7 Si4 Si5 C8 -67.13(6)
Si3 Si4 Si5 C8 66.64(5)
O2 Si4 Si5 C6 61.03(6)
Si7 Si4 Si5 C6 171.01(6)
Si3 Si4 Si5 C6 -55.22(6)
O1 Si2 Si6 C11 53.63(7)
Si1 Si2 Si6 C11 164.07(6)
Si3 Si2 Si6 C11 -61.84(7)
O1 Si2 Si6 C10 -64.32(7)
Si1 Si2 Si6 C10 46.13(7)
Si3 Si2 Si6 C10 -179.79(7)
O1 Si2 Si6 C9 175.39(7)
Si1 Si2 Si6 C9 -74.16(7)
Si3 Si2 Si6 C9 59.92(7)
O2 Si4 Si7 C14 -173.92(8)
Si5 Si4 Si7 C14 74.84(8)
Si3 Si4 Si7 C14 -58.92(7)
O2 Si4 Si7 C13 -51.57(4)
Si5 Si4 Si7 C13 -162.81(4)
Si3 Si4 Si7 C13 63.43(4)
O2 Si4 Si7 C12 65.03(5)
Si5 Si4 Si7 C12 -46.21(4)
Si3 Si4 Si7 C12 -179.97(4)
Si1 Si2 O1 Ti1 100.89(9)
Si6 Si2 O1 Ti1 -141.56(8)
Si3 Si2 O1 Ti1 -21.19(10)
O2 Ti1 O1 Si2 17.31(10)
Cl1 Ti1 O1 Si2 -99.52(8)
Cl2 Ti1 O1 Si2 135.89(8)
Si5 Si4 O2 Ti1 -124.16(7)
Si7 Si4 O2 Ti1 114.81(7)
Si3 Si4 O2 Ti1 -4.15(8)
O1 Ti1 O2 Si4 0.41(8)
Cl1 Ti1 O2 Si4 116.47(7)
Cl2 Ti1 O2 Si4 -117.82(7)
